data_7159546
loop_
_publ_author_name
'Ma, Yuyang'
'Pan, Qijun'
'Ou, Caiyun'
'Cai, Yinxia'
'Ma, Xiaoyu'
'Liu, Chao'

_publ_section_title
;
 Aryl sulfonyl fluoride synthesis <i>via</i> organophotocatalytic
 fluorosulfonylation of diaryliodonium salts.
;
_journal_issue 37
_journal_name_full 'Organic &amp; biomolecular chemistry'
_journal_page_first 7597
_journal_page_last 7601
_journal_paper_doi 10.1039/d3ob01200j
_journal_volume 21
_journal_year 2023
_chemical_formula_sum 'C9 H11 F O2 S'
_chemical_formula_weight 202.24
_space_group_crystal_system orthorhombic
_space_group_IT_number 62
_space_group_name_Hall '-P 2ac 2n'
_space_group_name_H-M_alt 'P n m a'
_atom_sites_solution_hydrogens mixed
_audit_creation_method SHELXL-2013
_audit_update_record
;
2021-11-18 deposited with the CCDC.	2023-08-23 downloaded from the CCDC.
;
_cell_angle_alpha 90
_cell_angle_beta 90
_cell_angle_gamma 90
_cell_formula_units_Z 4
_cell_length_a 13.407(2)
_cell_length_b 7.2877(13)
_cell_length_c 9.8840(17)
_cell_measurement_reflns_used 2439
_cell_measurement_temperature 293(2)
_cell_measurement_theta_max 54.833
_cell_measurement_theta_min 8.791
_cell_volume 965.7(3)
_computing_cell_refinement 'Bruker SAINT'
_computing_data_collection 'Bruker APEX2'
_computing_data_reduction 'Bruker SAINT'
_computing_molecular_graphics 'Bruker SHELXTL'
_computing_publication_material 'Bruker SHELXTL'
_computing_structure_refinement 'SHELXL-2013 (Sheldrick, 2013)'
_computing_structure_solution 'SHELXS-97 (Sheldrick 2008)'
_diffrn_ambient_temperature 293(2)
_diffrn_measured_fraction_theta_full 0.974
_diffrn_measured_fraction_theta_max 0.976
_diffrn_measurement_device_type 'Bruker APEX-II CCD'
_diffrn_measurement_method '\f and \w scans'
_diffrn_radiation_type MoK\a
_diffrn_radiation_wavelength 0.71073
_diffrn_reflns_av_R_equivalents 0.0207
_diffrn_reflns_av_unetI/netI 0.0171
_diffrn_reflns_Laue_measured_fraction_full 0.974
_diffrn_reflns_Laue_measured_fraction_max 0.976
_diffrn_reflns_limit_h_max 15
_diffrn_reflns_limit_h_min -16
_diffrn_reflns_limit_k_max 8
_diffrn_reflns_limit_k_min -8
_diffrn_reflns_limit_l_max 12
_diffrn_reflns_limit_l_min -10
_diffrn_reflns_number 4423
_diffrn_reflns_point_group_measured_fraction_full 0.974
_diffrn_reflns_point_group_measured_fraction_max 0.976
_diffrn_reflns_theta_full 25.242
_diffrn_reflns_theta_max 25.994
_diffrn_reflns_theta_min 4.395
_exptl_absorpt_coefficient_mu 0.314
_exptl_absorpt_correction_T_max 0.7456
_exptl_absorpt_correction_T_min 0.6345
_exptl_absorpt_correction_type multi-scan
_exptl_absorpt_process_details sadabs
_exptl_crystal_colour colorless
_exptl_crystal_density_diffrn 1.391
_exptl_crystal_description prismatic
_exptl_crystal_F_000 424
_exptl_crystal_size_max 0.200
_exptl_crystal_size_mid 0.140
_exptl_crystal_size_min 0.120
_refine_diff_density_max 0.184
_refine_diff_density_min -0.226
_refine_diff_density_rms 0.030
_refine_ls_extinction_coef 0.16(4)
_refine_ls_extinction_expression Fc^*^=kFc[1+0.001xFc^2^\l^3^/sin(2\q)]^-1/4^
_refine_ls_extinction_method SHELXL
_refine_ls_goodness_of_fit_ref 1.114
_refine_ls_hydrogen_treatment mixed
_refine_ls_matrix_type full
_refine_ls_number_parameters 107
_refine_ls_number_reflns 1006
_refine_ls_number_restraints 10
_refine_ls_restrained_S_all 1.120
_refine_ls_R_factor_all 0.0471
_refine_ls_R_factor_gt 0.0402
_refine_ls_shift/su_max 0.002
_refine_ls_shift/su_mean 0.000
_refine_ls_structure_factor_coef Fsqd
_refine_ls_weighting_details 'w=1/[\s^2^(Fo^2^)+(0.0657P)^2^+0.1681P] where P=(Fo^2^+2Fc^2^)/3'
_refine_ls_weighting_scheme calc
_refine_ls_wR_factor_gt 0.1178
_refine_ls_wR_factor_ref 0.1253
_reflns_Friedel_coverage 0.000
_reflns_number_gt 859
_reflns_number_total 1006
_reflns_threshold_expression 'I > 2\s(I)'
_cod_data_source_file d3ob01200j2.cif
_cod_data_source_block d8v21630
_cod_depositor_comments 'Adding full bibliography for 7159546.cif.'
_cod_database_code 7159546
_shelx_space_group_comment
; 
The symmetry employed for this shelxl refinement is uniquely defined 
by the following loop, which should always be used as a source of 
symmetry information in preference to the above space-group names. 
They are only intended as comments. 
;
_shelx_estimated_absorpt_t_min 0.940
_shelx_estimated_absorpt_t_max 0.963
_shelxl_version_number 2013-4

loop_
_space_group_symop_operation_xyz
'x, y, z'
'-x+1/2, -y, z+1/2'
'-x, y+1/2, -z'
'x+1/2, -y+1/2, -z+1/2'
'-x, -y, -z'
'x-1/2, y, -z-1/2'
'x, -y-1/2, z'
'-x-1/2, y-1/2, z-1/2'

loop_
_atom_site_label
_atom_site_type_symbol
_atom_site_fract_x
_atom_site_fract_y
_atom_site_fract_z
_atom_site_U_iso_or_equiv
_atom_site_adp_type
_atom_site_occupancy
_atom_site_site_symmetry_order
_atom_site_calc_flag
_atom_site_refinement_flags_posn
_atom_site_refinement_flags_adp
_atom_site_refinement_flags_occupancy
_atom_site_disorder_assembly
_atom_site_disorder_group
S1 S 0.59647(5) 0.2500 0.73558(6) 0.0718(4) Uani 1 2 d S T P . .
O1 O 0.50379(18) 0.2500 0.7980(2) 0.1145(10) Uani 1 2 d S T P A .
F1 F 0.6669(11) 0.399(2) 0.7641(15) 0.092(3) Uani 0.5 1 d . U P A 1
O2 O 0.6455(15) 0.424(2) 0.7810(17) 0.086(3) Uani 0.5 1 d . U P A 2
C1 C 0.58958(15) 0.2500 0.5585(2) 0.0491(6) Uani 1 2 d S T P A .
C2 C 0.49654(16) 0.2500 0.4938(2) 0.0481(5) Uani 1 2 d S T P . .
C3 C 0.49722(18) 0.2500 0.3537(2) 0.0569(6) Uani 1 2 d S T P A .
H3 H 0.4364 0.2500 0.3085 0.068 Uiso 1 2 calc R U P . .
C4 C 0.58322(19) 0.2500 0.2781(2) 0.0611(7) Uani 1 2 d S T P . .
C5 C 0.6732(2) 0.2500 0.3453(3) 0.0648(7) Uani 1 2 d S T P A .
H5 H 0.7318 0.2500 0.2948 0.078 Uiso 1 2 calc R U P . .
C6 C 0.67972(17) 0.2500 0.4855(3) 0.0580(6) Uani 1 2 d S T P . .
C7 C 0.7827(2) 0.2500 0.5463(5) 0.0934(11) Uani 1 2 d DS T P A .
C8 C 0.39590(19) 0.2500 0.5624(3) 0.0680(7) Uani 1 2 d S T P A .
C9 C 0.5786(4) 0.2500 0.1253(3) 0.0960(12) Uani 1 2 d DS T P A .
H7A H 0.830(2) 0.2500 0.476(3) 0.126(14) Uiso 1 2 d DS . P . .
H8A H 0.3864(14) 0.146(3) 0.626(2) 0.090(7) Uiso 1 1 d . . . . .
H9A H 0.5419(19) 0.148(3) 0.093(3) 0.147(11) Uiso 1 1 d D . . . .
H7B H 0.7920(19) 0.158(3) 0.612(2) 0.134(11) Uiso 1 1 d D . . . .
H8B H 0.340(3) 0.2500 0.497(4) 0.096(10) Uiso 1 2 d S . P . .
H9B H 0.644(2) 0.2500 0.080(5) 0.19(2) Uiso 1 2 d DS . P . .

loop_
_atom_site_aniso_label
_atom_site_aniso_U_11
_atom_site_aniso_U_22
_atom_site_aniso_U_33
_atom_site_aniso_U_23
_atom_site_aniso_U_13
_atom_site_aniso_U_12
S1 0.0825(6) 0.0845(6) 0.0484(5) 0.000 -0.0131(3) 0.000
O1 0.1012(17) 0.190(3) 0.0526(11) 0.000 0.0102(11) 0.000
F1 0.115(6) 0.078(4) 0.083(4) -0.031(2) -0.030(4) -0.005(4)
O2 0.122(7) 0.067(4) 0.068(3) -0.019(3) -0.019(4) 0.004(3)
C1 0.0556(12) 0.0434(11) 0.0482(12) 0.000 -0.0060(9) 0.000
C2 0.0500(11) 0.0417(10) 0.0526(11) 0.000 -0.0017(8) 0.000
C3 0.0622(13) 0.0539(13) 0.0547(13) 0.000 -0.0133(10) 0.000
C4 0.0783(16) 0.0559(13) 0.0489(13) 0.000 0.0018(11) 0.000
C5 0.0655(14) 0.0610(14) 0.0679(15) 0.000 0.0166(11) 0.000
C6 0.0514(12) 0.0554(13) 0.0671(14) 0.000 -0.0043(10) 0.000
C7 0.0527(16) 0.121(3) 0.107(3) 0.000 -0.0146(17) 0.000
C8 0.0536(14) 0.0750(18) 0.0754(18) 0.000 0.0055(12) 0.000
C9 0.131(3) 0.106(3) 0.0512(16) 0.000 0.0046(18) 0.000

loop_
_atom_type_symbol
_atom_type_description
_atom_type_scat_dispersion_real
_atom_type_scat_dispersion_imag
_atom_type_scat_source
C C 0.0033 0.0016 'International Tables Vol C Tables 4.2.6.8 and 6.1.1.4'
H H 0.0000 0.0000 'International Tables Vol C Tables 4.2.6.8 and 6.1.1.4'
O O 0.0106 0.0060 'International Tables Vol C Tables 4.2.6.8 and 6.1.1.4'
F F 0.0171 0.0103 'International Tables Vol C Tables 4.2.6.8 and 6.1.1.4'
S S 0.1246 0.1234 'International Tables Vol C Tables 4.2.6.8 and 6.1.1.4'

loop_
_geom_angle_atom_site_label_1
_geom_angle_atom_site_label_2
_geom_angle_atom_site_label_3
_geom_angle
_geom_angle_site_symmetry_1
_geom_angle_site_symmetry_3
_geom_angle_publ_flag
O1 S1 F1 119.4(5) . . ?
O1 S1 F1 119.4(5) . 7_565 ?
F1 S1 F1 95.6(11) . 7_565 ?
O1 S1 O2 105.1(7) . 7_565 ?
O1 S1 O2 105.1(7) . . ?
O2 S1 O2 115.6(14) 7_565 . ?
O1 S1 C1 113.39(12) . . ?
F1 S1 C1 103.1(6) . . ?
F1 S1 C1 103.1(6) 7_565 . ?
O2 S1 C1 108.9(7) 7_565 . ?
O2 S1 C1 108.9(7) . . ?
C2 C1 C6 122.0(2) . . ?
C2 C1 S1 120.14(16) . . ?
C6 C1 S1 117.82(16) . . ?
C3 C2 C1 116.7(2) . . ?
C3 C2 C8 117.1(2) . . ?
C1 C2 C8 126.2(2) . . ?
C4 C3 C2 123.3(2) . . ?
C4 C3 H3 118.3 . . ?
C2 C3 H3 118.3 . . ?
C3 C4 C5 118.2(2) . . ?
C3 C4 C9 120.6(3) . . ?
C5 C4 C9 121.2(3) . . ?
C4 C5 C6 122.4(2) . . ?
C4 C5 H5 118.8 . . ?
C6 C5 H5 118.8 . . ?
C5 C6 C1 117.2(2) . . ?
C5 C6 C7 117.2(3) . . ?
C1 C6 C7 125.6(2) . . ?
C6 C7 H7A 109(2) . . ?
C6 C7 H7B 113.3(17) . . ?
H7A C7 H7B 115(2) . . ?
C2 C8 H8A 113.5(11) . . ?
C2 C8 H8B 112.3(19) . . ?
H8A C8 H8B 108.6(17) . . ?
C4 C9 H9A 111(2) . . ?
C4 C9 H9B 115(3) . . ?
H9A C9 H9B 108(3) . . ?

loop_
_geom_bond_atom_site_label_1
_geom_bond_atom_site_label_2
_geom_bond_distance
_geom_bond_site_symmetry_2
_geom_bond_publ_flag
S1 O1 1.387(2) . ?
S1 F1 1.466(16) . ?
S1 F1 1.466(16) 7_565 ?
S1 O2 1.495(19) 7_565 ?
S1 O2 1.495(19) . ?
S1 C1 1.753(2) . ?
C1 C2 1.402(3) . ?
C1 C6 1.408(3) . ?
C2 C3 1.385(3) . ?
C2 C8 1.510(3) . ?
C3 C4 1.374(3) . ?
C3 H3 0.9300 . ?
C4 C5 1.377(4) . ?
C4 C9 1.512(4) . ?
C5 C6 1.389(4) . ?
C5 H5 0.9300 . ?
C6 C7 1.506(4) . ?
C7 H7A 0.943(19) . ?
C7 H7B 0.939(17) . ?
C8 H8A 0.99(2) . ?
C8 H8B 0.99(4) . ?
C9 H9A 0.946(17) . ?
C9 H9B 0.98(2) . ?

loop_
_geom_torsion_atom_site_label_1
_geom_torsion_atom_site_label_2
_geom_torsion_atom_site_label_3
_geom_torsion_atom_site_label_4
_geom_torsion
_geom_torsion_site_symmetry_1
_geom_torsion_site_symmetry_2
_geom_torsion_site_symmetry_3
_geom_torsion_site_symmetry_4
_geom_torsion_publ_flag
O1 S1 C1 C2 0.000(0) . . . . ?
F1 S1 C1 C2 -130.5(5) . . . . ?
F1 S1 C1 C2 130.5(5) 7_565 . . . ?
O2 S1 C1 C2 116.6(7) 7_565 . . . ?
O2 S1 C1 C2 -116.6(7) . . . . ?
O1 S1 C1 C6 180.000(0) . . . . ?
F1 S1 C1 C6 49.5(5) . . . . ?
F1 S1 C1 C6 -49.5(5) 7_565 . . . ?
O2 S1 C1 C6 -63.4(7) 7_565 . . . ?
O2 S1 C1 C6 63.4(7) . . . . ?
C6 C1 C2 C3 0.000(0) . . . . ?
S1 C1 C2 C3 180.000(0) . . . . ?
C6 C1 C2 C8 180.000(0) . . . . ?
S1 C1 C2 C8 0.000(0) . . . . ?
C1 C2 C3 C4 0.000(0) . . . . ?
C8 C2 C3 C4 180.000(0) . . . . ?
C2 C3 C4 C5 0.000(0) . . . . ?
C2 C3 C4 C9 180.000(0) . . . . ?
C3 C4 C5 C6 0.000(0) . . . . ?
C9 C4 C5 C6 180.000(0) . . . . ?
C4 C5 C6 C1 0.000(0) . . . . ?
C4 C5 C6 C7 180.000(0) . . . . ?
C2 C1 C6 C5 0.000(0) . . . . ?
S1 C1 C6 C5 180.000(0) . . . . ?
C2 C1 C6 C7 180.000(0) . . . . ?
S1 C1 C6 C7 0.000(1) . . . . ?
